data_4126623
loop_
_publ_author_name
'Back, Jisu'
'Park, Junbeom'
'Kim, Youngsuk'
'Kang, Haneol'
'Kim, Yonghwi'
'Park, Moon Jeong'
'Kim, Kimoon'
'Lee, Eunsung'

_publ_section_title
;
 Triazenyl Radicals Stabilized by N-Heterocyclic Carbenes.
;
_journal_name_full 'Journal of the American Chemical Society'
_journal_paper_doi 10.1021/jacs.7b08753
_journal_year 2017
_chemical_formula_sum 'C42 H48 N7'
_chemical_formula_weight 650.87
_space_group_crystal_system monoclinic
_space_group_IT_number 15
_space_group_name_Hall '-C 2yc'
_space_group_name_H-M_alt 'C 1 2/c 1'
_symmetry_space_group_name_Hall '-C 2yc'
_symmetry_space_group_name_H-M 'C 1 2/c 1'
_atom_sites_solution_hydrogens geom
_atom_sites_solution_primary direct
_atom_sites_solution_secondary difmap
_audit_creation_method SHELXL-2014/7
_cell_angle_alpha 90
_cell_angle_beta 114.51(3)
_cell_angle_gamma 90
_cell_formula_units_Z 8
_cell_length_a 42.910(9)
_cell_length_b 8.5970(17)
_cell_length_c 21.633(4)
_cell_measurement_reflns_used 3585
_cell_measurement_temperature 100(2)
_cell_measurement_theta_max 23.439
_cell_measurement_theta_min 1.863
_cell_volume 7261(3)
_computing_cell_refinement HKL3000
_computing_data_collection 'PAL ADSC Quantum-210 ADX Program'
_computing_data_reduction HKL3000
_computing_molecular_graphics 'Bruker SHELXTL'
_computing_publication_material 'Bruker SHELXTL'
_computing_structure_refinement 'SHELXL-2014/7 (Sheldrick, 2014)'
_computing_structure_solution 'Bruker SHELXTL'
_diffrn_ambient_temperature 100(2)
_diffrn_measured_fraction_theta_full 0.961
_diffrn_measured_fraction_theta_max 0.961
_diffrn_measurement_device_type 'ADSC Q210 CCD area detector'
_diffrn_measurement_method 'omega scan'
_diffrn_radiation_monochromator 'Si(111) double crystal monochromator'
_diffrn_radiation_type synchrotron
_diffrn_radiation_wavelength 0.70000
_diffrn_reflns_av_R_equivalents 0.0564
_diffrn_reflns_av_unetI/netI 0.0562
_diffrn_reflns_Laue_measured_fraction_full 0.961
_diffrn_reflns_Laue_measured_fraction_max 0.961
_diffrn_reflns_limit_h_max 47
_diffrn_reflns_limit_h_min -46
_diffrn_reflns_limit_k_max 9
_diffrn_reflns_limit_k_min -9
_diffrn_reflns_limit_l_max 24
_diffrn_reflns_limit_l_min -24
_diffrn_reflns_number 18692
_diffrn_reflns_point_group_measured_fraction_full 0.961
_diffrn_reflns_point_group_measured_fraction_max 0.961
_diffrn_reflns_theta_full 23.439
_diffrn_reflns_theta_max 23.439
_diffrn_reflns_theta_min 1.863
_diffrn_source 'PLSII 2D bending magnet'
_exptl_absorpt_coefficient_mu 0.070
_exptl_absorpt_correction_T_max 0.999
_exptl_absorpt_correction_T_min 0.989
_exptl_absorpt_correction_type empirical
_exptl_absorpt_process_details 'HKL3000 Scalepack'
_exptl_crystal_colour red
_exptl_crystal_density_diffrn 1.191
_exptl_crystal_density_method 'not measured'
_exptl_crystal_description plate
_exptl_crystal_F_000 2792
_exptl_crystal_size_max 0.160
_exptl_crystal_size_mid 0.050
_exptl_crystal_size_min 0.010
_refine_diff_density_max 0.204
_refine_diff_density_min -0.235
_refine_diff_density_rms 0.036
_refine_ls_extinction_method none
_refine_ls_goodness_of_fit_ref 1.034
_refine_ls_hydrogen_treatment constr
_refine_ls_matrix_type full
_refine_ls_number_parameters 454
_refine_ls_number_reflns 5365
_refine_ls_number_restraints 0
_refine_ls_restrained_S_all 1.034
_refine_ls_R_factor_all 0.0878
_refine_ls_R_factor_gt 0.0548
_refine_ls_shift/su_max 0.000
_refine_ls_shift/su_mean 0.000
_refine_ls_structure_factor_coef Fsqd
_refine_ls_weighting_details 'w=1/[\s^2^(Fo^2^)+(0.0833P)^2^+2.0186P] where P=(Fo^2^+2Fc^2^)/3'
_refine_ls_weighting_scheme calc
_refine_ls_wR_factor_gt 0.1396
_refine_ls_wR_factor_ref 0.1562
_reflns_Friedel_coverage 0.000
_reflns_number_gt 3585
_reflns_number_total 5365
_reflns_threshold_expression 'I > 2\s(I)'
_cod_data_source_file 3b.cif
_cod_data_source_block c2c
_cod_database_code 4126623
_shelx_shelxl_version_number 2014/7
_shelx_space_group_comment
; 
The symmetry employed for this shelxl refinement is uniquely defined 
by the following loop, which should always be used as a source of 
symmetry information in preference to the above space-group names. 
They are only intended as comments. 
;
_shelx_estimated_absorpt_t_min 0.989
_shelx_estimated_absorpt_t_max 0.999

loop_
_space_group_symop_operation_xyz
'x, y, z'
'-x, y, -z+1/2'
'x+1/2, y+1/2, z'
'-x+1/2, y+1/2, -z+1/2'
'-x, -y, -z'
'x, -y, z-1/2'
'-x+1/2, -y+1/2, -z'
'x+1/2, -y+1/2, z-1/2'

loop_
_atom_site_label
_atom_site_type_symbol
_atom_site_fract_x
_atom_site_fract_y
_atom_site_fract_z
_atom_site_U_iso_or_equiv
_atom_site_adp_type
_atom_site_occupancy
_atom_site_site_symmetry_order
_atom_site_calc_flag
_atom_site_refinement_flags_posn
_atom_site_refinement_flags_adp
C1 C 0.56985(7) -0.0147(4) 0.61029(16) 0.0725(9) Uani 1 1 d . .
H1 H 0.5467 -0.0317 0.6029 0.087 Uiso 1 1 calc R U
C2 C 0.59710(7) -0.0560(4) 0.66511(15) 0.0655(8) Uani 1 1 d . .
H2 H 0.5969 -0.1084 0.7036 0.079 Uiso 1 1 calc R U
C3 C 0.66078(6) -0.0415(3) 0.70193(12) 0.0427(6) Uani 1 1 d . .
C4 C 0.67294(6) -0.1944(3) 0.70894(12) 0.0440(6) Uani 1 1 d . .
C5 C 0.70701(6) -0.2204(3) 0.75219(12) 0.0471(6) Uani 1 1 d . .
H5 H 0.7155 -0.3239 0.7584 0.057 Uiso 1 1 calc R U
C6 C 0.65024(6) -0.3277(3) 0.67033(13) 0.0536(7) Uani 1 1 d . .
H6A H 0.6400 -0.3766 0.6985 0.080 Uiso 1 1 calc R U
H6B H 0.6639 -0.4046 0.6591 0.080 Uiso 1 1 calc R U
H6C H 0.6320 -0.2883 0.6284 0.080 Uiso 1 1 calc R U
C7 C 0.72907(6) -0.1012(3) 0.78656(12) 0.0477(6) Uani 1 1 d . .
C8 C 0.76643(6) -0.1310(3) 0.83027(14) 0.0617(8) Uani 1 1 d . .
H8A H 0.7690 -0.1731 0.8742 0.093 Uiso 1 1 calc R U
H8B H 0.7792 -0.0333 0.8374 0.093 Uiso 1 1 calc R U
H8C H 0.7754 -0.2061 0.8076 0.093 Uiso 1 1 calc R U
C9 C 0.71582(6) 0.0493(3) 0.77829(12) 0.0479(6) Uani 1 1 d . .
H9 H 0.7306 0.1324 0.8017 0.057 Uiso 1 1 calc R U
C10 C 0.68188(6) 0.0817(3) 0.73710(12) 0.0448(6) Uani 1 1 d . .
C11 C 0.66807(7) 0.2450(3) 0.72964(14) 0.0533(7) Uani 1 1 d . .
H11A H 0.6852 0.3127 0.7630 0.080 Uiso 1 1 calc R U
H11B H 0.6471 0.2454 0.7374 0.080 Uiso 1 1 calc R U
H11C H 0.6629 0.2830 0.6837 0.080 Uiso 1 1 calc R U
C12 C 0.61610(6) 0.0636(3) 0.59417(12) 0.0405(6) Uani 1 1 d . .
C13 C 0.55754(6) 0.1551(3) 0.51096(13) 0.0527(7) Uani 1 1 d . .
C14 C 0.55757(6) 0.3156(3) 0.52164(14) 0.0559(7) Uani 1 1 d . .
C15 C 0.58333(8) 0.3897(3) 0.58492(15) 0.0678(8) Uani 1 1 d . .
H15A H 0.5840 0.3331 0.6248 0.102 Uiso 1 1 calc R U
H15B H 0.5769 0.4982 0.5872 0.102 Uiso 1 1 calc R U
H15C H 0.6060 0.3863 0.5842 0.102 Uiso 1 1 calc R U
C16 C 0.53297(8) 0.4033(4) 0.47148(17) 0.0688(8) Uani 1 1 d . .
H16 H 0.5325 0.5125 0.4777 0.083 Uiso 1 1 calc R U
C17 C 0.50914(7) 0.3379(4) 0.41268(17) 0.0693(9) Uani 1 1 d . .
C18 C 0.51006(7) 0.1784(4) 0.40409(15) 0.0689(9) Uani 1 1 d . .
H18 H 0.4938 0.1326 0.3636 0.083 Uiso 1 1 calc R U
C19 C 0.53402(7) 0.0830(3) 0.45290(14) 0.0576(7) Uani 1 1 d . .
C20 C 0.53441(8) -0.0898(4) 0.44273(16) 0.0759(9) Uani 1 1 d . .
H20A H 0.5577 -0.1232 0.4514 0.114 Uiso 1 1 calc R U
H20B H 0.5189 -0.1159 0.3959 0.114 Uiso 1 1 calc R U
H20C H 0.5269 -0.1431 0.4742 0.114 Uiso 1 1 calc R U
C21 C 0.48294(9) 0.4377(5) 0.3577(2) 0.1063(14) Uani 1 1 d . .
H21A H 0.4789 0.5331 0.3780 0.160 Uiso 1 1 calc R U
H21B H 0.4614 0.3798 0.3359 0.160 Uiso 1 1 calc R U
H21C H 0.4916 0.4644 0.3236 0.160 Uiso 1 1 calc R U
C22 C 0.64812(6) 0.3211(3) 0.44944(13) 0.0501(6) Uani 1 1 d . .
C23 C 0.64893(13) 0.3247(6) 0.34667(19) 0.139(2) Uani 1 1 d . .
H23 H 0.6453 0.2944 0.3020 0.166 Uiso 1 1 calc R U
C24 C 0.66571(10) 0.4484(4) 0.37841(16) 0.0855(11) Uani 1 1 d . .
H24 H 0.6762 0.5234 0.3610 0.103 Uiso 1 1 calc R U
C25 C 0.68134(7) 0.5676(3) 0.49115(12) 0.0490(7) Uani 1 1 d . .
C26 C 0.66102(7) 0.6736(3) 0.50716(13) 0.0525(7) Uani 1 1 d . .
C27 C 0.67764(9) 0.7958(3) 0.54986(14) 0.0603(8) Uani 1 1 d . .
H27 H 0.6644 0.8686 0.5617 0.072 Uiso 1 1 calc R U
C28 C 0.71682(7) 0.5801(3) 0.51892(13) 0.0526(7) Uani 1 1 d . .
C29 C 0.73859(8) 0.4560(4) 0.50730(17) 0.0743(9) Uani 1 1 d . .
H29A H 0.7307 0.3534 0.5142 0.111 Uiso 1 1 calc R U
H29B H 0.7625 0.4704 0.5394 0.111 Uiso 1 1 calc R U
H29C H 0.7368 0.4637 0.4607 0.111 Uiso 1 1 calc R U
C30 C 0.73172(8) 0.7073(3) 0.55995(14) 0.0590(7) Uani 1 1 d . .
H30 H 0.7559 0.7199 0.5777 0.071 Uiso 1 1 calc R U
C31 C 0.71260(9) 0.8160(3) 0.57581(14) 0.0605(8) Uani 1 1 d . .
C32 C 0.72897(10) 0.9542(4) 0.62037(17) 0.0893(11) Uani 1 1 d . .
H32A H 0.7198 1.0503 0.5949 0.134 Uiso 1 1 calc R U
H32B H 0.7538 0.9506 0.6345 0.134 Uiso 1 1 calc R U
H32C H 0.7239 0.9515 0.6606 0.134 Uiso 1 1 calc R U
C33 C 0.62287(7) 0.6561(4) 0.47891(15) 0.0710(8) Uani 1 1 d . .
H33A H 0.6127 0.7527 0.4861 0.106 Uiso 1 1 calc R U
H33B H 0.6171 0.5703 0.5020 0.106 Uiso 1 1 calc R U
H33C H 0.6139 0.6340 0.4301 0.106 Uiso 1 1 calc R U
C34 C 0.61485(8) 0.1149(4) 0.36236(13) 0.0601(8) Uani 1 1 d . .
C35 C 0.56557(12) 0.2987(4) 0.3366(2) 0.1130(14) Uani 1 1 d . .
H35A H 0.5407 0.2985 0.3101 0.169 Uiso 1 1 calc R U
H35B H 0.5760 0.3763 0.3180 0.169 Uiso 1 1 calc R U
H35C H 0.5708 0.3244 0.3840 0.169 Uiso 1 1 calc R U
C36 C 0.57975(8) 0.1401(4) 0.33328(15) 0.0663(8) Uani 1 1 d . .
C37 C 0.55911(8) 0.0144(4) 0.30227(15) 0.0717(9) Uani 1 1 d . .
H37 H 0.5350 0.0279 0.2823 0.086 Uiso 1 1 calc R U
C38 C 0.57244(8) -0.1298(4) 0.29934(15) 0.0704(9) Uani 1 1 d . .
C39 C 0.60729(8) -0.1475(4) 0.32835(15) 0.0665(8) Uani 1 1 d . .
H39 H 0.6167 -0.2465 0.3265 0.080 Uiso 1 1 calc R U
C40 C 0.62904(7) -0.0274(4) 0.35998(13) 0.0605(8) Uani 1 1 d . .
C41 C 0.66770(7) -0.0500(6) 0.39061(18) 0.1007(14) Uani 1 1 d . .
H41A H 0.6774 0.0057 0.3631 0.151 Uiso 1 1 calc R U
H41B H 0.6730 -0.1611 0.3914 0.151 Uiso 1 1 calc R U
H41C H 0.6777 -0.0090 0.4371 0.151 Uiso 1 1 calc R U
C42 C 0.54924(11) -0.2655(5) 0.2652(2) 0.1224(16) Uani 1 1 d . .
H42A H 0.5612 -0.3372 0.2471 0.184 Uiso 1 1 calc R U
H42B H 0.5284 -0.2272 0.2280 0.184 Uiso 1 1 calc R U
H42C H 0.5432 -0.3202 0.2984 0.184 Uiso 1 1 calc R U
N1 N 0.62581(5) -0.0096(2) 0.65643(10) 0.0454(5) Uani 1 1 d . .
N2 N 0.58085(5) 0.0585(3) 0.56482(11) 0.0533(6) Uani 1 1 d . .
N3 N 0.63868(5) 0.1208(2) 0.57527(9) 0.0476(5) Uani 1 1 d . .
N4 N 0.62620(5) 0.1691(3) 0.50779(10) 0.0544(6) Uani 1 1 d . .
N5 N 0.64692(6) 0.2907(2) 0.50681(11) 0.0532(6) Uani 1 1 d . .
N6 N 0.63717(8) 0.2446(3) 0.38868(13) 0.0926(10) Uani 1 1 d . .
N7 N 0.66531(6) 0.4499(2) 0.44181(10) 0.0537(6) Uani 1 1 d . .

loop_
_atom_site_aniso_label
_atom_site_aniso_U_11
_atom_site_aniso_U_22
_atom_site_aniso_U_33
_atom_site_aniso_U_23
_atom_site_aniso_U_13
_atom_site_aniso_U_12
C1 0.0541(17) 0.088(2) 0.075(2) 0.0341(18) 0.0262(16) 0.0000(15)
C2 0.0630(18) 0.072(2) 0.0618(19) 0.0292(16) 0.0264(16) 0.0003(15)
C3 0.0520(14) 0.0388(15) 0.0373(13) 0.0047(11) 0.0185(11) 0.0011(12)
C4 0.0632(16) 0.0308(14) 0.0386(14) 0.0036(11) 0.0218(12) -0.0025(11)
C5 0.0599(16) 0.0324(14) 0.0464(15) 0.0051(12) 0.0194(13) 0.0045(12)
C6 0.0690(16) 0.0370(15) 0.0505(16) 0.0043(12) 0.0206(13) -0.0038(13)
C7 0.0592(15) 0.0402(16) 0.0376(14) 0.0015(12) 0.0142(12) 0.0008(12)
C8 0.0636(17) 0.0498(18) 0.0600(18) -0.0023(14) 0.0139(14) 0.0065(13)
C9 0.0596(16) 0.0381(15) 0.0412(14) -0.0026(12) 0.0162(12) -0.0016(12)
C10 0.0598(16) 0.0340(14) 0.0395(14) 0.0028(11) 0.0196(12) 0.0022(12)
C11 0.0655(16) 0.0344(15) 0.0561(17) -0.0029(12) 0.0215(13) 0.0019(12)
C12 0.0477(15) 0.0341(14) 0.0390(14) -0.0004(11) 0.0174(11) -0.0012(11)
C13 0.0500(15) 0.0527(18) 0.0521(16) 0.0142(14) 0.0180(13) 0.0050(13)
C14 0.0604(16) 0.0554(19) 0.0554(17) 0.0104(14) 0.0276(14) 0.0076(14)
C15 0.084(2) 0.0526(18) 0.070(2) -0.0042(15) 0.0340(16) 0.0042(15)
C16 0.074(2) 0.061(2) 0.077(2) 0.0166(17) 0.0380(18) 0.0172(16)
C17 0.0605(18) 0.076(2) 0.074(2) 0.0329(18) 0.0302(16) 0.0228(16)
C18 0.0545(17) 0.092(3) 0.0546(18) 0.0146(17) 0.0166(14) -0.0030(16)
C19 0.0527(16) 0.0571(19) 0.0585(18) 0.0105(15) 0.0184(14) 0.0007(13)
C20 0.0686(19) 0.069(2) 0.073(2) -0.0028(17) 0.0131(16) -0.0139(16)
C21 0.085(2) 0.137(4) 0.096(3) 0.061(3) 0.036(2) 0.051(2)
C22 0.0634(16) 0.0482(17) 0.0419(15) -0.0050(12) 0.0252(12) -0.0015(13)
C23 0.242(5) 0.143(4) 0.073(2) -0.061(3) 0.107(3) -0.126(4)
C24 0.141(3) 0.082(2) 0.0592(19) -0.0261(18) 0.068(2) -0.049(2)
C25 0.0801(19) 0.0330(14) 0.0392(14) 0.0015(11) 0.0302(13) -0.0013(13)
C26 0.0824(19) 0.0413(16) 0.0418(15) 0.0062(12) 0.0339(14) 0.0084(14)
C27 0.106(2) 0.0360(16) 0.0545(17) 0.0033(13) 0.0492(17) 0.0090(16)
C28 0.0766(19) 0.0331(15) 0.0534(16) 0.0017(12) 0.0322(14) -0.0004(13)
C29 0.093(2) 0.0506(19) 0.093(2) -0.0015(17) 0.0519(19) 0.0058(16)
C30 0.0793(18) 0.0471(17) 0.0523(17) -0.0013(14) 0.0292(14) -0.0109(15)
C31 0.106(2) 0.0387(17) 0.0489(16) -0.0049(13) 0.0441(16) -0.0111(16)
C32 0.159(3) 0.057(2) 0.077(2) -0.0225(17) 0.074(2) -0.036(2)
C33 0.083(2) 0.073(2) 0.0604(19) 0.0055(16) 0.0334(16) 0.0188(17)
C34 0.078(2) 0.065(2) 0.0388(15) -0.0112(14) 0.0254(14) -0.0221(17)
C35 0.163(4) 0.069(3) 0.157(4) 0.015(3) 0.116(3) 0.021(2)
C36 0.086(2) 0.059(2) 0.0632(19) -0.0021(16) 0.0404(17) 0.0017(17)
C37 0.0564(17) 0.085(3) 0.065(2) -0.0011(18) 0.0162(15) -0.0038(17)
C38 0.076(2) 0.067(2) 0.066(2) -0.0201(16) 0.0267(16) -0.0221(17)
C39 0.079(2) 0.0556(19) 0.072(2) -0.0030(16) 0.0374(17) -0.0002(16)
C40 0.0601(17) 0.072(2) 0.0456(16) 0.0068(15) 0.0183(13) -0.0079(16)
C41 0.058(2) 0.166(4) 0.073(2) 0.046(2) 0.0228(17) 0.000(2)
C42 0.132(3) 0.109(3) 0.121(3) -0.055(3) 0.047(3) -0.062(3)
N1 0.0503(12) 0.0406(12) 0.0447(12) 0.0088(10) 0.0191(10) -0.0001(9)
N2 0.0531(14) 0.0504(14) 0.0518(13) 0.0164(11) 0.0172(11) 0.0010(10)
N3 0.0535(12) 0.0512(14) 0.0331(11) 0.0016(10) 0.0130(9) -0.0018(10)
N4 0.0579(13) 0.0606(15) 0.0429(13) 0.0067(11) 0.0189(10) 0.0017(11)
N5 0.0836(15) 0.0352(12) 0.0452(13) 0.0006(10) 0.0311(11) -0.0035(11)
N6 0.143(2) 0.099(2) 0.0573(16) -0.0387(15) 0.0630(17) -0.073(2)
N7 0.0847(15) 0.0431(13) 0.0422(12) -0.0087(10) 0.0353(11) -0.0107(11)

loop_
_atom_type_symbol
_atom_type_description
_atom_type_scat_dispersion_real
_atom_type_scat_dispersion_imag
_atom_type_scat_source
C C 0.0030 0.0020 'International Tables Vol C Tables 4.2.6.8 and 6.1.1.4'
H H 0.0000 0.0000 'International Tables Vol C Tables 4.2.6.8 and 6.1.1.4'
N N 0.0060 0.0030 'International Tables Vol C Tables 4.2.6.8 and 6.1.1.4'

loop_
_geom_angle_atom_site_label_1
_geom_angle_atom_site_label_2
_geom_angle_atom_site_label_3
_geom_angle
C2 C1 N2 108.6(2)
C2 C1 H1 125.7
N2 C1 H1 125.7
C1 C2 N1 107.9(2)
C1 C2 H2 126.0
N1 C2 H2 126.0
C10 C3 C4 121.7(2)
C10 C3 N1 119.0(2)
C4 C3 N1 119.3(2)
C5 C4 C3 117.7(2)
C5 C4 C6 120.5(2)
C3 C4 C6 121.8(2)
C7 C5 C4 122.5(2)
C7 C5 H5 118.7
C4 C5 H5 118.7
C4 C6 H6A 109.5
C4 C6 H6B 109.5
H6A C6 H6B 109.5
C4 C6 H6C 109.5
H6A C6 H6C 109.5
H6B C6 H6C 109.5
C5 C7 C9 117.8(2)
C5 C7 C8 121.6(2)
C9 C7 C8 120.6(2)
C7 C8 H8A 109.5
C7 C8 H8B 109.5
H8A C8 H8B 109.5
C7 C8 H8C 109.5
H8A C8 H8C 109.5
H8B C8 H8C 109.5
C10 C9 C7 122.2(2)
C10 C9 H9 118.9
C7 C9 H9 118.9
C9 C10 C3 118.0(2)
C9 C10 C11 121.2(2)
C3 C10 C11 120.8(2)
C10 C11 H11A 109.5
C10 C11 H11B 109.5
H11A C11 H11B 109.5
C10 C11 H11C 109.5
H11A C11 H11C 109.5
H11B C11 H11C 109.5
N3 C12 N2 133.6(2)
N3 C12 N1 121.1(2)
N2 C12 N1 105.30(19)
C19 C13 C14 122.7(2)
C19 C13 N2 118.3(2)
C14 C13 N2 118.8(2)
C16 C14 C13 117.4(3)
C16 C14 C15 121.2(3)
C13 C14 C15 121.3(2)
C14 C15 H15A 109.5
C14 C15 H15B 109.5
H15A C15 H15B 109.5
C14 C15 H15C 109.5
H15A C15 H15C 109.5
H15B C15 H15C 109.5
C17 C16 C14 122.3(3)
C17 C16 H16 118.9
C14 C16 H16 118.9
C16 C17 C18 118.4(3)
C16 C17 C21 121.1(4)
C18 C17 C21 120.4(3)
C17 C18 C19 122.2(3)
C17 C18 H18 118.9
C19 C18 H18 118.9
C13 C19 C18 117.0(3)
C13 C19 C20 121.7(2)
C18 C19 C20 121.3(3)
C19 C20 H20A 109.5
C19 C20 H20B 109.5
H20A C20 H20B 109.5
C19 C20 H20C 109.5
H20A C20 H20C 109.5
H20B C20 H20C 109.5
C17 C21 H21A 109.5
C17 C21 H21B 109.5
H21A C21 H21B 109.5
C17 C21 H21C 109.5
H21A C21 H21C 109.5
H21B C21 H21C 109.5
N5 C22 N6 133.9(3)
N5 C22 N7 121.0(2)
N6 C22 N7 105.0(2)
C24 C23 N6 109.2(3)
C24 C23 H23 125.4
N6 C23 H23 125.4
C23 C24 N7 107.4(3)
C23 C24 H24 126.3
N7 C24 H24 126.3
C28 C25 C26 121.7(2)
C28 C25 N7 118.7(2)
C26 C25 N7 119.4(2)
C27 C26 C25 117.2(3)
C27 C26 C33 121.4(3)
C25 C26 C33 121.4(3)
C31 C27 C26 122.7(3)
C31 C27 H27 118.7
C26 C27 H27 118.7
C30 C28 C25 118.0(2)
C30 C28 C29 120.8(3)
C25 C28 C29 121.1(2)
C28 C29 H29A 109.5
C28 C29 H29B 109.5
H29A C29 H29B 109.5
C28 C29 H29C 109.5
H29A C29 H29C 109.5
H29B C29 H29C 109.5
C31 C30 C28 122.0(3)
C31 C30 H30 119.0
C28 C30 H30 119.0
C27 C31 C30 118.3(3)
C27 C31 C32 120.0(3)
C30 C31 C32 121.7(3)
C31 C32 H32A 109.5
C31 C32 H32B 109.5
H32A C32 H32B 109.5
C31 C32 H32C 109.5
H32A C32 H32C 109.5
H32B C32 H32C 109.5
C26 C33 H33A 109.5
C26 C33 H33B 109.5
H33A C33 H33B 109.5
C26 C33 H33C 109.5
H33A C33 H33C 109.5
H33B C33 H33C 109.5
C40 C34 C36 122.4(3)
C40 C34 N6 118.4(3)
C36 C34 N6 118.8(3)
C36 C35 H35A 109.5
C36 C35 H35B 109.5
H35A C35 H35B 109.5
C36 C35 H35C 109.5
H35A C35 H35C 109.5
H35B C35 H35C 109.5
C37 C36 C34 117.0(3)
C37 C36 C35 122.7(3)
C34 C36 C35 120.2(3)
C38 C37 C36 122.1(3)
C38 C37 H37 119.0
C36 C37 H37 119.0
C39 C38 C37 118.3(3)
C39 C38 C42 120.7(3)
C37 C38 C42 121.0(3)
C38 C39 C40 122.3(3)
C38 C39 H39 118.9
C40 C39 H39 118.9
C39 C40 C34 117.9(3)
C39 C40 C41 121.0(3)
C34 C40 C41 121.1(3)
C40 C41 H41A 109.5
C40 C41 H41B 109.5
H41A C41 H41B 109.5
C40 C41 H41C 109.5
H41A C41 H41C 109.5
H41B C41 H41C 109.5
C38 C42 H42A 109.5
C38 C42 H42B 109.5
H42A C42 H42B 109.5
C38 C42 H42C 109.5
H42A C42 H42C 109.5
H42B C42 H42C 109.5
C2 N1 C12 109.8(2)
C2 N1 C3 126.0(2)
C12 N1 C3 124.02(19)
C12 N2 C1 108.4(2)
C12 N2 C13 128.0(2)
C1 N2 C13 120.1(2)
C12 N3 N4 115.56(19)
N5 N4 N3 105.80(18)
C22 N5 N4 116.9(2)
C22 N6 C23 108.5(2)
C22 N6 C34 131.8(2)
C23 N6 C34 119.5(2)
C22 N7 C24 109.9(2)
C22 N7 C25 126.7(2)
C24 N7 C25 123.4(2)

loop_
_geom_bond_atom_site_label_1
_geom_bond_atom_site_label_2
_geom_bond_distance
C1 C2 1.322(4)
C1 N2 1.404(3)
C1 H1 0.9500
C2 N1 1.380(3)
C2 H2 0.9500
C3 C10 1.396(3)
C3 C4 1.399(3)
C3 N1 1.439(3)
C4 C5 1.388(3)
C4 C6 1.512(3)
C5 C7 1.384(3)
C5 H5 0.9500
C6 H6A 0.9800
C6 H6B 0.9800
C6 H6C 0.9800
C7 C9 1.394(3)
C7 C8 1.508(3)
C8 H8A 0.9800
C8 H8B 0.9800
C8 H8C 0.9800
C9 C10 1.384(3)
C9 H9 0.9500
C10 C11 1.506(3)
C11 H11A 0.9800
C11 H11B 0.9800
C11 H11C 0.9800
C12 N3 1.295(3)
C12 N2 1.377(3)
C12 N1 1.385(3)
C13 C19 1.389(4)
C13 C14 1.399(4)
C13 N2 1.442(3)
C14 C16 1.382(4)
C14 C15 1.499(4)
C15 H15A 0.9800
C15 H15B 0.9800
C15 H15C 0.9800
C16 C17 1.379(5)
C16 H16 0.9500
C17 C18 1.386(5)
C17 C21 1.519(4)
C18 C19 1.394(4)
C18 H18 0.9500
C19 C20 1.503(4)
C20 H20A 0.9800
C20 H20B 0.9800
C20 H20C 0.9800
C21 H21A 0.9800
C21 H21B 0.9800
C21 H21C 0.9800
C22 N5 1.290(3)
C22 N6 1.367(3)
C22 N7 1.378(3)
C23 C24 1.308(5)
C23 N6 1.391(4)
C23 H23 0.9500
C24 N7 1.379(3)
C24 H24 0.9500
C25 C28 1.390(4)
C25 C26 1.401(4)
C25 N7 1.424(3)
C26 C27 1.385(4)
C26 C33 1.499(4)
C27 C31 1.377(4)
C27 H27 0.9500
C28 C30 1.386(4)
C28 C29 1.506(4)
C29 H29A 0.9800
C29 H29B 0.9800
C29 H29C 0.9800
C30 C31 1.378(4)
C30 H30 0.9500
C31 C32 1.508(4)
C32 H32A 0.9800
C32 H32B 0.9800
C32 H32C 0.9800
C33 H33A 0.9800
C33 H33B 0.9800
C33 H33C 0.9800
C34 C40 1.377(4)
C34 C36 1.388(4)
C34 N6 1.426(4)
C35 C36 1.507(5)
C35 H35A 0.9800
C35 H35B 0.9800
C35 H35C 0.9800
C36 C37 1.381(4)
C37 C38 1.378(5)
C37 H37 0.9500
C38 C39 1.369(4)
C38 C42 1.513(4)
C39 C40 1.369(4)
C39 H39 0.9500
C40 C41 1.522(4)
C41 H41A 0.9800
C41 H41B 0.9800
C41 H41C 0.9800
C42 H42A 0.9800
C42 H42B 0.9800
C42 H42C 0.9800
N3 N4 1.393(3)
N4 N5 1.378(3)
